data_7235105
loop_
_publ_author_name
'Ayoub, Ghada'
'\<Strukil, Vjekoslav'
'F\'abi\'an, L\'aszl\'o'
'Mottillo, Cristina'
'Bao, Huizhi'
'Murata, Yasujiro'
'Moores, Audrey'
'Margeti\'c, Davor'
'Eckert-Maksi\'c, Mirjana'
'Fri\<s\<ci\'c, Tomislav'

_publ_section_title
;
 Mechanochemistryvs.solution growth: striking differences in bench
 stability of a cimetidine salt based on a synthetic method
;
_journal_issue 45
_journal_name_full CrystEngComm
_journal_page_first 7242
_journal_paper_doi 10.1039/C8CE01727A
_journal_volume 20
_journal_year 2018
_chemical_formula_sum 'C15 H21.5 N6.5 O4 S'
_chemical_formula_weight 388.95
_chemical_name_systematic
; 
 cimetidinium fumarate acetonitrile solvate
;
_space_group_IT_number 14
_space_group_name_Hall '-P 2yn'
_space_group_name_H-M_alt 'P 1 21/n 1'
_symmetry_cell_setting monoclinic
_symmetry_space_group_name_Hall '-P 2yn'
_symmetry_space_group_name_H-M 'P 1 21/n 1'
_atom_sites_solution_hydrogens geom
_atom_sites_solution_primary direct
_atom_sites_solution_secondary difmap
_audit_creation_method SHELXL-97
_audit_update_record
;
2018-08-19 deposited with the CCDC.
2018-10-24 downloaded from the CCDC.
;
_cell_angle_alpha 90.00
_cell_angle_beta 107.4620(10)
_cell_angle_gamma 90.00
_cell_formula_units_Z 4
_cell_length_a 13.7835(12)
_cell_length_b 8.0156(7)
_cell_length_c 18.7113(16)
_cell_measurement_reflns_used 9856
_cell_measurement_temperature 100(2)
_cell_measurement_theta_max 25.00
_cell_measurement_theta_min 1.62
_cell_volume 1972.0(3)
_computing_cell_refinement 'Bruker XSCANS'
_computing_data_collection 'Bruker XSCANS'
_computing_data_reduction 'Bruker SHELXTL'
_computing_molecular_graphics 'Bruker SHELXTL'
_computing_publication_material 'Bruker SHELXTL'
_computing_structure_refinement 'SHELXL-97 (Sheldrick, 1997)'
_computing_structure_solution 'SHELXS-97 (Sheldrick, 1990)'
_diffrn_ambient_temperature 100(2)
_diffrn_measured_fraction_theta_full 0.999
_diffrn_measured_fraction_theta_max 0.999
_diffrn_measurement_device_type 'Bruker P4'
_diffrn_measurement_method '\w scans'
_diffrn_radiation_monochromator graphite
_diffrn_radiation_source 'fine-focus sealed tube'
_diffrn_radiation_type MoK\a
_diffrn_radiation_wavelength 0.71073
_diffrn_reflns_av_R_equivalents 0.0240
_diffrn_reflns_av_sigmaI/netI 0.0286
_diffrn_reflns_limit_h_max 16
_diffrn_reflns_limit_h_min -16
_diffrn_reflns_limit_k_max 7
_diffrn_reflns_limit_k_min -9
_diffrn_reflns_limit_l_max 21
_diffrn_reflns_limit_l_min -22
_diffrn_reflns_number 9856
_diffrn_reflns_theta_full 25.00
_diffrn_reflns_theta_max 25.00
_diffrn_reflns_theta_min 1.62
_exptl_absorpt_coefficient_mu 0.198
_exptl_absorpt_correction_T_max 0.9843
_exptl_absorpt_correction_T_min 0.9467
_exptl_absorpt_correction_type empirical
_exptl_crystal_colour colorless
_exptl_crystal_density_diffrn 1.310
_exptl_crystal_density_method 'not measured'
_exptl_crystal_description rod
_exptl_crystal_F_000 820
_exptl_crystal_size_max 0.28
_exptl_crystal_size_mid 0.10
_exptl_crystal_size_min 0.08
_refine_diff_density_max 0.311
_refine_diff_density_min -0.189
_refine_diff_density_rms 0.046
_refine_ls_extinction_method none
_refine_ls_goodness_of_fit_ref 1.041
_refine_ls_hydrogen_treatment mixed
_refine_ls_matrix_type full
_refine_ls_number_parameters 273
_refine_ls_number_reflns 3476
_refine_ls_number_restraints 0
_refine_ls_restrained_S_all 1.041
_refine_ls_R_factor_all 0.0452
_refine_ls_R_factor_gt 0.0373
_refine_ls_shift/su_max 0.002
_refine_ls_shift/su_mean 0.000
_refine_ls_structure_factor_coef Fsqd
_refine_ls_weighting_details 'calc w=1/[\s^2^(Fo^2^)+(0.0463P)^2^+0.8359P] where P=(Fo^2^+2Fc^2^)/3'
_refine_ls_weighting_scheme calc
_refine_ls_wR_factor_gt 0.0902
_refine_ls_wR_factor_ref 0.0942
_reflns_number_gt 2972
_reflns_number_total 3476
_reflns_threshold_expression >2sigma(I)
_cod_data_source_file c8ce01727a2.cif
_cod_data_source_block compound-1
_cod_depositor_comments
;
The following automatic conversions were performed:

'_symmetry_cell_setting' value 'Monoclinic' changed to 'monoclinic'
according to
/home/data/users/saulius/crontab/automatic-downloads/current/RSC/lib/dictionaries/cif_core.dic
dictionary named 'cif_core.dic' version 2.4.2 from 2011-04-26.

Automatic conversion script
Id: cif_fix_values 5376 2017-05-30 11:51:03Z andrius 
;
_cod_original_sg_symbol_H-M P2(1)/n
_cod_original_formula_sum 'C15 H21.50 N6.50 O4 S'
_cod_database_code 7235105

loop_
_symmetry_equiv_pos_as_xyz
'x, y, z'
'-x+1/2, y+1/2, -z+1/2'
'-x, -y, -z'
'x-1/2, -y-1/2, z-1/2'

loop_
_atom_site_label
_atom_site_type_symbol
_atom_site_fract_x
_atom_site_fract_y
_atom_site_fract_z
_atom_site_U_iso_or_equiv
_atom_site_adp_type
_atom_site_occupancy
_atom_site_symmetry_multiplicity
_atom_site_calc_flag
_atom_site_refinement_flags
_atom_site_disorder_assembly
_atom_site_disorder_group
C1 C 0.36550(12) 0.8391(2) 1.09869(9) 0.0212(4) Uani 1 1 d . A 1
C2 C 0.29590(12) 0.7462(2) 1.11931(9) 0.0203(4) Uani 1 1 d . A 1
C3 C 0.26209(13) 1.0122(2) 1.13139(9) 0.0220(4) Uani 1 1 d . A 1
H3 H 0.2314 1.1116 1.1420 0.026 Uiso 1 1 calc R A 1
C4 C 0.45597(14) 0.7906(3) 1.07534(11) 0.0308(4) Uani 1 1 d . A 1
H4A H 0.5179 0.8067 1.1174 0.046 Uiso 1 1 calc R A 1
H4B H 0.4592 0.8601 1.0330 0.046 Uiso 1 1 calc R A 1
H4C H 0.4503 0.6730 1.0603 0.046 Uiso 1 1 calc R A 1
C5 C 0.28291(13) 0.5620(2) 1.12093(10) 0.0238(4) Uani 1 1 d . A 1
H5A H 0.2862 0.5278 1.1725 0.029 Uiso 1 1 calc R A 1
H5B H 0.3401 0.5075 1.1082 0.029 Uiso 1 1 calc R A 1
C6 C 0.18335(14) 0.5264(2) 0.96636(10) 0.0267(4) Uani 1 1 d . A 1
H6A H 0.1168 0.5445 0.9282 0.032 Uiso 1 1 calc R A 1
H6B H 0.2240 0.6295 0.9696 0.032 Uiso 1 1 calc R A 1
C7 C 0.23801(13) 0.3828(2) 0.94171(9) 0.0239(4) Uani 1 1 d . A 1
H7A H 0.3065 0.3698 0.9781 0.029 Uiso 1 1 calc R A 1
H7B H 0.1998 0.2783 0.9419 0.029 Uiso 1 1 calc R A 1
C8 C 0.32209(12) 0.5021(2) 0.85519(9) 0.0191(4) Uani 1 1 d . A 1
C9 C 0.26122(14) 0.4382(3) 0.72025(10) 0.0291(4) Uani 1 1 d . A 1
H9A H 0.2671 0.3171 0.7273 0.044 Uiso 1 1 calc R A 1
H9B H 0.2812 0.4694 0.6760 0.044 Uiso 1 1 calc R A 1
H9C H 0.1907 0.4723 0.7132 0.044 Uiso 1 1 calc R A 1
C10 C 0.46584(13) 0.6551(2) 0.90803(9) 0.0227(4) Uani 1 1 d . A 1
C11 C 0.94528(13) 0.7568(2) 0.78813(9) 0.0195(4) Uani 1 1 d . B 1
C12 C 0.98910(12) 0.5907(2) 0.78140(9) 0.0194(4) Uani 1 1 d . B 1
H12 H 1.0512 0.5838 0.7693 0.023 Uiso 1 1 calc R B 1
C13 C 0.94348(12) 0.4525(2) 0.79193(9) 0.0187(4) Uani 1 1 d . B 1
H13 H 0.8808 0.4630 0.8029 0.022 Uiso 1 1 calc R B 1
C14 C 0.98310(12) 0.2803(2) 0.78789(9) 0.0175(4) Uani 1 1 d . B 1
N1 N 0.34172(11) 1.00386(19) 1.10612(8) 0.0211(3) Uani 1 1 d . A 1
N2 N 0.23248(11) 0.85828(19) 1.13944(8) 0.0216(3) Uani 1 1 d . A 1
N3 N 0.24833(11) 0.40843(19) 0.86715(9) 0.0225(3) Uani 1 1 d . A 1
N4 N 0.32733(11) 0.52084(18) 0.78573(8) 0.0203(3) Uani 1 1 d . A 1
N5 N 0.38759(10) 0.57228(19) 0.91549(8) 0.0243(3) Uani 1 1 d . A 1
N6 N 0.53833(11) 0.7296(2) 0.90923(9) 0.0287(4) Uani 1 1 d . A 1
O1 O 0.86480(9) 0.77470(15) 0.80058(7) 0.0277(3) Uani 1 1 d . B 1
O2 O 1.00239(10) 0.87993(16) 0.77824(9) 0.0365(4) Uani 1 1 d . B 1
H6 H 0.9765 0.9711 0.7851 0.055 Uiso 1 1 calc R B 1
O3 O 1.06658(8) 0.26137(14) 0.77619(7) 0.0208(3) Uani 1 1 d . B 1
O4 O 0.92631(9) 0.16245(14) 0.79692(7) 0.0268(3) Uani 1 1 d . B 1
S1 S 0.16312(3) 0.48772(6) 1.05624(3) 0.02904(15) Uani 1 1 d . A 1
C15 C 0.0071(8) 0.0482(13) 1.0061(6) 0.082(3) Uani 0.50 1 d P C -1
H15A H 0.0471 0.1159 1.0483 0.123 Uiso 0.50 1 calc PR C -1
H15B H -0.0308 -0.0368 1.0244 0.123 Uiso 0.50 1 calc PR C -1
H15C H -0.0407 0.1200 0.9697 0.123 Uiso 0.50 1 calc PR C -1
C16 C 0.0767(5) -0.0348(8) 0.9695(3) 0.0653(16) Uani 0.50 1 d P C -1
N7 N 0.1430(5) -0.0422(6) 0.9457(3) 0.0676(13) Uani 0.50 1 d P C -1
H1 H 0.3761(17) 1.086(3) 1.0996(12) 0.042(7) Uiso 1 1 d . . .
H2 H 0.1871(16) 0.838(3) 1.1581(12) 0.035(6) Uiso 1 1 d . . .
H5 H 0.3731(14) 0.580(2) 0.7789(10) 0.020(5) Uiso 1 1 d . . .
H4 H 0.2012(15) 0.372(2) 0.8301(12) 0.025(5) Uiso 1 1 d . . .

loop_
_atom_site_aniso_label
_atom_site_aniso_U_11
_atom_site_aniso_U_22
_atom_site_aniso_U_33
_atom_site_aniso_U_23
_atom_site_aniso_U_13
_atom_site_aniso_U_12
C1 0.0211(8) 0.0234(9) 0.0200(9) -0.0049(7) 0.0075(7) -0.0018(7)
C2 0.0191(8) 0.0240(10) 0.0178(8) -0.0015(7) 0.0056(7) 0.0004(7)
C3 0.0210(8) 0.0227(10) 0.0232(9) 0.0011(7) 0.0079(7) 0.0020(7)
C4 0.0272(10) 0.0340(11) 0.0366(11) -0.0116(9) 0.0175(9) -0.0051(8)
C5 0.0252(9) 0.0255(10) 0.0223(9) -0.0010(7) 0.0094(7) -0.0024(8)
C6 0.0264(9) 0.0327(11) 0.0219(9) -0.0002(8) 0.0086(8) -0.0047(8)
C7 0.0269(9) 0.0256(10) 0.0211(9) 0.0005(7) 0.0100(7) -0.0080(8)
C8 0.0192(8) 0.0139(9) 0.0257(9) 0.0001(7) 0.0091(7) 0.0005(7)
C9 0.0289(10) 0.0352(11) 0.0260(10) -0.0043(8) 0.0125(8) -0.0088(8)
C10 0.0249(9) 0.0225(10) 0.0209(9) -0.0021(7) 0.0074(7) -0.0005(8)
C11 0.0233(9) 0.0155(9) 0.0211(9) 0.0005(7) 0.0090(7) -0.0004(7)
C12 0.0198(8) 0.0177(9) 0.0231(9) 0.0000(7) 0.0100(7) 0.0005(7)
C13 0.0195(8) 0.0187(9) 0.0203(8) -0.0008(7) 0.0098(7) 0.0015(7)
C14 0.0199(8) 0.0162(9) 0.0173(8) -0.0016(7) 0.0069(7) -0.0013(7)
N1 0.0207(7) 0.0212(8) 0.0232(8) -0.0018(6) 0.0092(6) -0.0033(6)
N2 0.0177(7) 0.0261(9) 0.0237(8) 0.0025(6) 0.0106(6) 0.0010(6)
N3 0.0218(8) 0.0262(9) 0.0205(8) -0.0031(6) 0.0077(7) -0.0092(7)
N4 0.0210(7) 0.0181(8) 0.0247(8) -0.0013(6) 0.0114(6) -0.0068(6)
N5 0.0214(7) 0.0273(9) 0.0254(8) -0.0019(6) 0.0089(6) -0.0081(7)
N6 0.0245(8) 0.0312(9) 0.0306(9) -0.0016(7) 0.0087(7) -0.0088(7)
O1 0.0305(7) 0.0191(7) 0.0422(8) 0.0005(6) 0.0241(6) 0.0018(5)
O2 0.0320(7) 0.0122(6) 0.0753(10) -0.0009(7) 0.0312(7) 0.0002(6)
O3 0.0192(6) 0.0164(6) 0.0294(7) -0.0045(5) 0.0113(5) -0.0011(5)
O4 0.0258(6) 0.0126(6) 0.0484(8) 0.0007(5) 0.0211(6) -0.0019(5)
S1 0.0291(3) 0.0364(3) 0.0256(3) -0.0056(2) 0.0142(2) -0.0125(2)
C15 0.046(4) 0.128(11) 0.051(4) -0.005(6) -0.015(3) -0.022(6)
C16 0.079(4) 0.066(4) 0.036(3) 0.008(3) -0.006(3) 0.000(3)
N7 0.098(4) 0.056(3) 0.041(3) 0.001(2) 0.010(3) -0.011(3)

loop_
_atom_type_symbol
_atom_type_description
_atom_type_scat_dispersion_real
_atom_type_scat_dispersion_imag
_atom_type_scat_source
C C 0.0033 0.0016 'International Tables Vol C Tables 4.2.6.8 and 6.1.1.4'
H H 0.0000 0.0000 'International Tables Vol C Tables 4.2.6.8 and 6.1.1.4'
N N 0.0061 0.0033 'International Tables Vol C Tables 4.2.6.8 and 6.1.1.4'
O O 0.0106 0.0060 'International Tables Vol C Tables 4.2.6.8 and 6.1.1.4'
S S 0.1246 0.1234 'International Tables Vol C Tables 4.2.6.8 and 6.1.1.4'

loop_
_geom_angle_atom_site_label_1
_geom_angle_atom_site_label_2
_geom_angle_atom_site_label_3
_geom_angle
C2 C1 N1 106.69(15)
C2 C1 C4 131.60(17)
N1 C1 C4 121.64(16)
C1 C2 N2 106.21(16)
C1 C2 C5 130.46(16)
N2 C2 C5 123.32(15)
N1 C3 N2 108.15(16)
C2 C5 S1 113.54(12)
C7 C6 S1 112.34(13)
N3 C7 C6 112.51(15)
N4 C8 N3 119.61(16)
N4 C8 N5 123.67(15)
N3 C8 N5 116.72(15)
N6 C10 N5 173.09(19)
O1 C11 O2 124.28(16)
O1 C11 C12 122.93(15)
O2 C11 C12 112.78(14)
C13 C12 C11 121.17(15)
C12 C13 C14 124.81(15)
O3 C14 O4 124.93(15)
O3 C14 C13 119.54(15)
O4 C14 C13 115.52(14)
C3 N1 C1 109.46(15)
C3 N2 C2 109.47(15)
C8 N3 C7 122.49(15)
C8 N4 C9 124.68(15)
C10 N5 C8 119.47(15)
C6 S1 C5 101.46(8)
N7 C16 C15 155.5(7)

loop_
_geom_bond_atom_site_label_1
_geom_bond_atom_site_label_2
_geom_bond_distance
C1 C2 1.359(2)
C1 N1 1.378(2)
C1 C4 1.491(2)
C2 N2 1.382(2)
C2 C5 1.489(3)
C3 N1 1.321(2)
C3 N2 1.322(2)
C5 S1 1.8292(18)
C6 C7 1.521(3)
C6 S1 1.8122(18)
C7 N3 1.459(2)
C8 N4 1.332(2)
C8 N3 1.335(2)
C8 N5 1.339(2)
C9 N4 1.449(2)
C10 N6 1.158(2)
C10 N5 1.309(2)
C11 O1 1.208(2)
C11 O2 1.310(2)
C11 C12 1.483(2)
C12 C13 1.317(2)
C13 C14 1.495(2)
C14 O3 1.2433(19)
C14 O4 1.270(2)
C15 C16 1.491(15)
C16 N7 1.132(8)
